data_4338823
loop_
_publ_author_name
'Anbu, Sellamuthu'
'Ravishankaran, Rajendran'
'Guedes da Silva, M F\'atima C'
'Karande, Anjali A.'
'Pombeiro, Armando J. L.'

_publ_section_title
;
 Differentially selective chemosensor with fluorescence off-on responses
 on cu(2+) and zn(2+) ions in aqueous media and applications in
 pyrophosphate sensing, live cell imaging, and cytotoxicity.
;
_journal_issue 13
_journal_name_full 'Inorganic chemistry'
_journal_page_first 6655
_journal_page_last 6664
_journal_paper_doi 10.1021/ic500313m
_journal_volume 53
_journal_year 2014
_chemical_formula_moiety 'C46 H38 N8 O6 Zn2'
_chemical_formula_sum 'C46 H38 N8 O6 Zn2'
_chemical_formula_weight 929.58
_space_group_crystal_system monoclinic
_space_group_IT_number 15
_space_group_name_Hall '-C 2yc'
_space_group_name_H-M_alt 'C 1 2/c 1'
_symmetry_space_group_name_Hall '-C 2yc'
_symmetry_space_group_name_H-M 'C 1 2/c 1'
_atom_sites_solution_hydrogens geom
_audit_creation_method SHELXL-2013
_cell_angle_alpha 90
_cell_angle_beta 122.8490(10)
_cell_angle_gamma 90
_cell_formula_units_Z 4
_cell_length_a 24.8851(9)
_cell_length_b 15.0765(5)
_cell_length_c 16.2798(6)
_cell_measurement_reflns_used 6723
_cell_measurement_temperature 296(2)
_cell_measurement_theta_max 25.17
_cell_measurement_theta_min 2.52
_cell_volume 5131.2(3)
_computing_cell_refinement 'Bruker SAINT'
_computing_data_collection 'Bruker APEX2'
_computing_data_reduction 'Bruker SAINT'
_computing_publication_material 'WinGX publication routines (Farrugia, 1999)'
_computing_structure_refinement 'SHELXL-2013 (Sheldrick, 2013)'
_computing_structure_solution 'SIR97 (Giacovazzo et al, 1997)'
_diffrn_ambient_temperature 296(2)
_diffrn_measured_fraction_theta_full 0.998
_diffrn_measured_fraction_theta_max 0.994
_diffrn_measurement_device_type 'Bruker APEX-II PHOTON 100 detector'
_diffrn_measurement_method '\f and \w scans'
_diffrn_radiation_source 'fine-focus sealed tube'
_diffrn_radiation_type MoK\a
_diffrn_radiation_wavelength 0.71069
_diffrn_reflns_av_R_equivalents 0.0962
_diffrn_reflns_av_unetI/netI 0.0724
_diffrn_reflns_Laue_measured_fraction_full 0.998
_diffrn_reflns_Laue_measured_fraction_max 0.994
_diffrn_reflns_limit_h_max 29
_diffrn_reflns_limit_h_min -29
_diffrn_reflns_limit_k_max 18
_diffrn_reflns_limit_k_min -18
_diffrn_reflns_limit_l_max 19
_diffrn_reflns_limit_l_min -19
_diffrn_reflns_number 27209
_diffrn_reflns_point_group_measured_fraction_full 0.998
_diffrn_reflns_point_group_measured_fraction_max 0.994
_diffrn_reflns_theta_full 25.000
_diffrn_reflns_theta_max 25.470
_diffrn_reflns_theta_min 2.562
_exptl_absorpt_coefficient_mu 0.984
_exptl_absorpt_correction_T_max 0.915
_exptl_absorpt_correction_T_min 0.818
_exptl_absorpt_correction_type multi-scan
_exptl_absorpt_process_details sadabs
_exptl_crystal_colour yellow
_exptl_crystal_density_diffrn 1.203
_exptl_crystal_description prism
_exptl_crystal_F_000 1912
_exptl_crystal_size_max 0.400
_exptl_crystal_size_mid 0.170
_exptl_crystal_size_min 0.090
_platon_squeeze_details
;
;
_refine_diff_density_max 1.078
_refine_diff_density_min -0.772
_refine_diff_density_rms 0.122
_refine_ls_extinction_method none
_refine_ls_goodness_of_fit_ref 0.935
_refine_ls_hydrogen_treatment constr
_refine_ls_matrix_type full
_refine_ls_number_parameters 281
_refine_ls_number_reflns 4739
_refine_ls_number_restraints 72
_refine_ls_restrained_S_all 0.988
_refine_ls_R_factor_all 0.0972
_refine_ls_R_factor_gt 0.0698
_refine_ls_shift/su_max 0.000
_refine_ls_shift/su_mean 0.000
_refine_ls_structure_factor_coef Fsqd
_refine_ls_weighting_details 'w=1/[\s^2^(Fo^2^)+(0.1400P)^2^] where P=(Fo^2^+2Fc^2^)/3'
_refine_ls_weighting_scheme calc
_refine_ls_wR_factor_gt 0.1777
_refine_ls_wR_factor_ref 0.1968
_reflns_Friedel_coverage 0.000
_reflns_number_gt 3212
_reflns_number_total 4739
_reflns_threshold_expression 'I > 2\s(I)'
_cod_data_source_file ic500313m_si_001.cif
_cod_data_source_block R-Zn2+
_cod_depositor_comments 'Adding full bibliography for 4338822--4338823.cif.'
_cod_database_code 4338823
_shelx_space_group_comment
;
The symmetry employed for this shelxl refinement is uniquely defined
by the following loop, which should always be used as a source of
symmetry information in preference to the above space-group names.
They are only intended as comments.
;
_shelx_estimated_absorpt_t_min 0.694
_shelx_estimated_absorpt_t_max 0.917
_shelxl_version_number 2013-4

loop_
_space_group_symop_operation_xyz
'x, y, z'
'-x, y, -z+1/2'
'x+1/2, y+1/2, z'
'-x+1/2, y+1/2, -z+1/2'
'-x, -y, -z'
'x, -y, z-1/2'
'-x+1/2, -y+1/2, -z'
'x+1/2, -y+1/2, z-1/2'

loop_
_atom_site_label
_atom_site_type_symbol
_atom_site_fract_x
_atom_site_fract_y
_atom_site_fract_z
_atom_site_U_iso_or_equiv
_atom_site_adp_type
_atom_site_occupancy
_atom_site_site_symmetry_order
_atom_site_calc_flag
_atom_site_refinement_flags_posn
_atom_site_refinement_flags_adp
_atom_site_refinement_flags_occupancy
C1 C -0.1036(2) 0.2876(3) 0.7116(4) 0.0555(12) Uani 1 1 d . . .
C2 C -0.1599(2) 0.2272(3) 0.6620(4) 0.0604(13) Uani 1 1 d . U .
C3 C -0.1730(3) 0.1838(4) 0.5795(4) 0.0823(17) Uani 1 1 d . U .
H3 H -0.1468 0.1910 0.5556 0.099 Uiso 1 1 calc R U .
C4 C -0.2266(4) 0.1282(5) 0.5315(5) 0.104(2) Uani 1 1 d . U .
H4 H -0.2355 0.0957 0.4770 0.124 Uiso 1 1 calc R U .
C5 C -0.2658(3) 0.1225(5) 0.5665(6) 0.104(2) Uani 1 1 d . U .
H5 H -0.3022 0.0872 0.5334 0.125 Uiso 1 1 calc R U .
C6 C -0.2535(3) 0.1657(4) 0.6462(6) 0.093(2) Uani 1 1 d . U .
H6 H -0.2812 0.1604 0.6676 0.112 Uiso 1 1 calc R U .
C7 C -0.2003(3) 0.2180(4) 0.6969(5) 0.0765(16) Uani 1 1 d . U .
H7 H -0.1910 0.2471 0.7536 0.092 Uiso 1 1 calc R U .
C8 C 0.0024(2) 0.3765(3) 0.9397(4) 0.0468(11) Uani 1 1 d . . .
H8 H -0.0094 0.3441 0.9762 0.056 Uiso 1 1 calc R U .
C11 C 0.0829(3) 0.7481(3) 0.7339(4) 0.0660(15) Uani 1 1 d . . .
C12 C 0.1062(3) 0.8214(4) 0.7009(4) 0.0728(15) Uani 1 1 d . U .
C13 C 0.0804(3) 0.8331(4) 0.6038(5) 0.094(2) Uani 1 1 d . U .
H13 H 0.0480 0.7955 0.5590 0.113 Uiso 1 1 calc R U .
C14 C 0.1018(5) 0.9010(6) 0.5707(6) 0.121(3) Uani 1 1 d . U .
H14 H 0.0835 0.9085 0.5040 0.145 Uiso 1 1 calc R U .
C15 C 0.1483(4) 0.9553(6) 0.6338(6) 0.124(3) Uani 1 1 d . U .
H15 H 0.1629 1.0000 0.6113 0.148 Uiso 1 1 calc R U .
C16 C 0.1746(4) 0.9446(6) 0.7322(7) 0.131(3) Uani 1 1 d . U .
H16 H 0.2057 0.9841 0.7762 0.157 Uiso 1 1 calc R U .
C17 C 0.1555(4) 0.8769(5) 0.7662(6) 0.118(3) Uani 1 1 d . U .
H17 H 0.1756 0.8680 0.8332 0.142 Uiso 1 1 calc R U .
C18 C 0.1286(3) 0.6374(3) 0.9470(4) 0.0631(14) Uani 1 1 d . . .
H18 H 0.1662 0.6691 0.9868 0.076 Uiso 1 1 calc R U .
C21 C 0.0630(2) 0.5082(2) 0.9364(3) 0.0410(10) Uani 1 1 d . . .
C22 C 0.05227(19) 0.4421(2) 0.9893(3) 0.0425(10) Uani 1 1 d . . .
C23 C 0.0871(2) 0.4431(3) 1.0899(3) 0.0475(10) Uani 1 1 d . . .
H23 H 0.0783 0.4004 1.1222 0.057 Uiso 1 1 calc R U .
C24 C 0.1350(2) 0.5049(3) 1.1455(4) 0.0504(11) Uani 1 1 d . . .
C25 C 0.1463(3) 0.5664(3) 1.0943(4) 0.0583(12) Uani 1 1 d . . .
H25 H 0.1787 0.6078 1.1293 0.070 Uiso 1 1 calc R U .
C26 C 0.1117(2) 0.5699(3) 0.9930(3) 0.0494(11) Uani 1 1 d . . .
C27 C 0.1703(3) 0.5045(3) 1.2555(4) 0.0679(14) Uani 1 1 d . . .
H27A H 0.1550 0.4565 1.2762 0.102 Uiso 1 1 calc R U .
H27B H 0.1631 0.5597 1.2775 0.102 Uiso 1 1 calc R U .
H27C H 0.2152 0.4970 1.2829 0.102 Uiso 1 1 calc R U .
N3 N 0.1198(3) 0.7213(3) 0.8255(3) 0.0733(13) Uani 1 1 d . . .
HN3 H 0.1572 0.7435 0.8642 0.088 Uiso 1 1 calc R U .
N1 N -0.07560(17) 0.2995(2) 0.8068(3) 0.0548(10) Uani 1 1 d . . .
H1 H -0.0872 0.2712 0.8406 0.066 Uiso 1 1 calc R U .
N2 N -0.02656(16) 0.3606(2) 0.8478(3) 0.0469(9) Uani 1 1 d . . .
N4 N 0.0957(2) 0.6562(2) 0.8565(3) 0.0556(10) Uani 1 1 d . . .
O1 O -0.08402(15) 0.3245(2) 0.6647(3) 0.0598(8) Uani 1 1 d . . .
O2 O 0.02822(14) 0.51141(15) 0.8411(2) 0.0421(7) Uani 1 1 d . . .
O3 O 0.02875(18) 0.7140(2) 0.6790(2) 0.0647(9) Uani 1 1 d . . .
Zn1 Zn 0.0000 0.40323(4) 0.7500 0.0436(3) Uani 1 2 d S T P
Zn2 Zn 0.0000 0.62050(4) 0.7500 0.0482(3) Uani 1 2 d S T P

loop_
_atom_site_aniso_label
_atom_site_aniso_U_11
_atom_site_aniso_U_22
_atom_site_aniso_U_33
_atom_site_aniso_U_23
_atom_site_aniso_U_13
_atom_site_aniso_U_12
C1 0.037(2) 0.047(2) 0.089(4) 0.004(2) 0.039(3) -0.0017(18)
C2 0.041(3) 0.055(3) 0.080(3) 0.010(2) 0.030(2) -0.012(2)
C3 0.069(4) 0.083(4) 0.084(4) -0.002(3) 0.035(3) -0.025(3)
C4 0.093(5) 0.104(4) 0.084(4) -0.003(3) 0.028(4) -0.032(4)
C5 0.069(4) 0.109(5) 0.113(5) 0.018(4) 0.035(4) -0.043(3)
C6 0.063(4) 0.108(4) 0.106(5) 0.009(4) 0.044(3) -0.038(3)
C7 0.059(3) 0.080(3) 0.095(4) 0.010(3) 0.044(3) -0.017(3)
C8 0.039(2) 0.041(2) 0.073(3) 0.015(2) 0.039(2) 0.0049(17)
C11 0.100(4) 0.051(3) 0.078(4) -0.019(3) 0.069(4) -0.029(3)
C12 0.095(3) 0.070(3) 0.064(3) -0.003(2) 0.050(3) -0.030(2)
C13 0.099(4) 0.090(3) 0.094(4) 0.001(3) 0.053(3) -0.029(3)
C14 0.131(5) 0.133(4) 0.106(4) 0.019(3) 0.069(3) -0.030(4)
C15 0.127(4) 0.120(4) 0.125(4) 0.023(3) 0.070(3) -0.043(3)
C16 0.132(5) 0.115(4) 0.135(5) 0.016(3) 0.065(3) -0.051(4)
C17 0.133(4) 0.105(4) 0.107(4) 0.015(3) 0.060(3) -0.048(3)
C18 0.087(4) 0.056(3) 0.080(4) -0.025(3) 0.067(3) -0.033(3)
C21 0.040(2) 0.037(2) 0.065(3) 0.0031(18) 0.041(2) 0.0067(16)
C22 0.037(2) 0.038(2) 0.066(3) 0.0082(19) 0.036(2) 0.0098(16)
C23 0.045(2) 0.046(2) 0.065(3) 0.011(2) 0.039(2) 0.0089(19)
C24 0.054(3) 0.049(2) 0.066(3) 0.000(2) 0.044(3) 0.0068(19)
C25 0.072(3) 0.048(2) 0.080(4) -0.018(2) 0.057(3) -0.015(2)
C26 0.069(3) 0.039(2) 0.065(3) -0.010(2) 0.052(3) -0.009(2)
C27 0.080(4) 0.072(3) 0.065(3) 0.002(2) 0.048(3) 0.000(3)
N3 0.105(4) 0.059(2) 0.077(3) -0.015(2) 0.063(3) -0.044(2)
N1 0.040(2) 0.052(2) 0.081(3) 0.010(2) 0.038(2) -0.0092(16)
N2 0.0321(19) 0.0385(18) 0.079(3) 0.0049(17) 0.036(2) -0.0016(14)
N4 0.083(3) 0.0419(19) 0.076(3) -0.0126(18) 0.065(3) -0.0220(18)
O1 0.0489(19) 0.0622(19) 0.082(2) -0.0039(17) 0.0449(18) -0.0165(15)
O2 0.0496(18) 0.0303(13) 0.0595(19) 0.0032(12) 0.0382(16) -0.0016(11)
O3 0.084(3) 0.0547(18) 0.081(2) -0.0141(17) 0.062(2) -0.0252(18)
Zn1 0.0402(4) 0.0345(4) 0.0718(5) 0.000 0.0406(4) 0.000
Zn2 0.0641(5) 0.0333(4) 0.0720(5) 0.000 0.0530(4) 0.000

loop_
_atom_type_symbol
_atom_type_description
_atom_type_scat_dispersion_real
_atom_type_scat_dispersion_imag
_atom_type_scat_source
C C 0.0033 0.0016 'International Tables Vol C Tables 4.2.6.8 and 6.1.1.4'
H H 0.0000 0.0000 'International Tables Vol C Tables 4.2.6.8 and 6.1.1.4'
N N 0.0061 0.0033 'International Tables Vol C Tables 4.2.6.8 and 6.1.1.4'
O O 0.0106 0.0060 'International Tables Vol C Tables 4.2.6.8 and 6.1.1.4'
Zn Zn 0.2839 1.4301 'International Tables Vol C Tables 4.2.6.8 and 6.1.1.4'

loop_
_geom_angle_atom_site_label_1
_geom_angle_atom_site_label_2
_geom_angle_atom_site_label_3
_geom_angle
_geom_angle_site_symmetry_1
_geom_angle_site_symmetry_3
O1 C1 N1 122.0(4) . .
O1 C1 C2 120.7(5) . .
N1 C1 C2 117.4(4) . .
C3 C2 C7 120.6(5) . .
C3 C2 C1 118.6(5) . .
C7 C2 C1 120.7(5) . .
C2 C3 C4 118.9(6) . .
C2 C3 H3 120.5 . .
C4 C3 H3 120.5 . .
C3 C4 C5 118.7(7) . .
C3 C4 H4 120.6 . .
C5 C4 H4 120.6 . .
C6 C5 C4 122.3(6) . .
C6 C5 H5 118.8 . .
C4 C5 H5 118.8 . .
C5 C6 C7 120.4(7) . .
C5 C6 H6 119.8 . .
C7 C6 H6 119.8 . .
C6 C7 C2 118.9(6) . .
C6 C7 H7 120.6 . .
C2 C7 H7 120.6 . .
N2 C8 C22 123.3(4) . .
N2 C8 H8 118.4 . .
C22 C8 H8 118.4 . .
O3 C11 N3 119.9(4) . .
O3 C11 C12 121.9(5) . .
N3 C11 C12 118.1(5) . .
C13 C12 C17 118.6(5) . .
C13 C12 C11 119.3(5) . .
C17 C12 C11 122.0(5) . .
C12 C13 C14 120.5(7) . .
C12 C13 H13 119.7 . .
C14 C13 H13 119.7 . .
C15 C14 C13 120.6(8) . .
C15 C14 H14 119.7 . .
C13 C14 H14 119.7 . .
C14 C15 C16 119.4(7) . .
C14 C15 H15 120.3 . .
C16 C15 H15 120.3 . .
C17 C16 C15 120.8(8) . .
C17 C16 H16 119.6 . .
C15 C16 H16 119.6 . .
C16 C17 C12 119.9(7) . .
C16 C17 H17 120.1 . .
C12 C17 H17 120.1 . .
N4 C18 C26 124.7(5) . .
N4 C18 H18 117.6 . .
C26 C18 H18 117.6 . .
O2 C21 C26 122.3(4) . .
O2 C21 C22 121.4(4) . .
C26 C21 C22 116.2(4) . .
C23 C22 C21 120.3(4) . .
C23 C22 C8 118.0(4) . .
C21 C22 C8 121.6(4) . .
C22 C23 C24 123.1(4) . .
C22 C23 H23 118.4 . .
C24 C23 H23 118.4 . .
C25 C24 C23 116.2(4) . .
C25 C24 C27 122.9(4) . .
C23 C24 C27 120.8(4) . .
C24 C25 C26 123.1(4) . .
C24 C25 H25 118.4 . .
C26 C25 H25 118.4 . .
C25 C26 C21 120.9(4) . .
C25 C26 C18 118.2(4) . .
C21 C26 C18 120.9(4) . .
C24 C27 H27A 109.5 . .
C24 C27 H27B 109.5 . .
H27A C27 H27B 109.5 . .
C24 C27 H27C 109.5 . .
H27A C27 H27C 109.5 . .
H27B C27 H27C 109.5 . .
C11 N3 N4 117.2(4) . .
C11 N3 HN3 121.4 . .
N4 N3 HN3 121.4 . .
C1 N1 N2 115.0(4) . .
C1 N1 H1 122.5 . .
N2 N1 H1 122.5 . .
C8 N2 N1 118.6(4) . .
C8 N2 Zn1 127.7(3) . .
N1 N2 Zn1 113.1(3) . .
C18 N4 N3 116.7(4) . .
C18 N4 Zn2 128.6(3) . .
N3 N4 Zn2 113.5(3) . .
C1 O1 Zn1 115.0(3) . .
C21 O2 Zn1 125.1(2) . .
C21 O2 Zn2 129.2(2) . .
Zn1 O2 Zn2 105.29(14) . .
C11 O3 Zn2 115.0(3) . .
O2 Zn1 O2 74.94(15) . 2_556
O2 Zn1 N2 79.79(12) . .
O2 Zn1 N2 131.04(12) 2_556 .
O2 Zn1 N2 131.03(12) . 2_556
O2 Zn1 N2 79.79(12) 2_556 2_556
N2 Zn1 N2 144.85(18) . 2_556
O2 Zn1 O1 137.84(12) . .
O2 Zn1 O1 98.09(12) 2_556 .
N2 Zn1 O1 74.15(14) . .
N2 Zn1 O1 86.42(13) 2_556 .
O2 Zn1 O1 98.09(12) . 2_556
O2 Zn1 O1 137.84(12) 2_556 2_556
N2 Zn1 O1 86.42(13) . 2_556
N2 Zn1 O1 74.15(14) 2_556 2_556
O1 Zn1 O1 112.48(18) . 2_556
O2 Zn2 O2 74.47(16) 2_556 .
O2 Zn2 N4 79.70(13) 2_556 2_556
O2 Zn2 N4 125.69(13) . 2_556
O2 Zn2 N4 125.69(13) 2_556 .
O2 Zn2 N4 79.70(13) . .
N4 Zn2 N4 150.6(2) 2_556 .
O2 Zn2 O3 102.49(11) 2_556 .
O2 Zn2 O3 144.65(13) . .
N4 Zn2 O3 87.02(14) 2_556 .
N4 Zn2 O3 73.89(14) . .
O2 Zn2 O3 144.65(13) 2_556 2_556
O2 Zn2 O3 102.49(11) . 2_556
N4 Zn2 O3 73.89(14) 2_556 2_556
N4 Zn2 O3 87.03(14) . 2_556
O3 Zn2 O3 99.22(17) . 2_556

loop_
_geom_bond_atom_site_label_1
_geom_bond_atom_site_label_2
_geom_bond_distance
_geom_bond_site_symmetry_2
C1 O1 1.237(6) .
C1 N1 1.323(6) .
C1 C2 1.489(6) .
C2 C3 1.364(8) .
C2 C7 1.405(7) .
C3 C4 1.401(8) .
C3 H3 0.9300 .
C4 C5 1.374(11) .
C4 H4 0.9300 .
C5 C6 1.330(10) .
C5 H5 0.9300 .
C6 C7 1.368(8) .
C6 H6 0.9300 .
C7 H7 0.9300 .
C8 N2 1.282(6) .
C8 C22 1.445(6) .
C8 H8 0.9300 .
C11 O3 1.254(6) .
C11 N3 1.320(7) .
C11 C12 1.478(6) .
C12 C13 1.356(8) .
C12 C17 1.386(9) .
C13 C14 1.390(9) .
C13 H13 0.9300 .
C14 C15 1.333(11) .
C14 H14 0.9300 .
C15 C16 1.373(10) .
C15 H15 0.9300 .
C16 C17 1.363(9) .
C16 H16 0.9300 .
C17 H17 0.9300 .
C18 N4 1.270(6) .
C18 C26 1.455(6) .
C18 H18 0.9300 .
C21 O2 1.305(5) .
C21 C26 1.405(6) .
C21 C22 1.432(5) .
C22 C23 1.376(6) .
C23 C24 1.391(6) .
C23 H23 0.9300 .
C24 C25 1.374(6) .
C24 C27 1.508(7) .
C25 C26 1.387(7) .
C25 H25 0.9300 .
C27 H27A 0.9600 .
C27 H27B 0.9600 .
C27 H27C 0.9600 .
N3 N4 1.380(5) .
N3 HN3 0.8600 .
N1 N2 1.378(5) .
N1 H1 0.8600 .
N2 Zn1 2.128(4) .
N4 Zn2 2.119(4) .
O1 Zn1 2.135(3) .
O2 Zn1 2.055(3) .
O2 Zn2 2.066(3) .
O3 Zn2 2.175(3) .
Zn1 O2 2.055(3) 2_556
Zn1 N2 2.128(4) 2_556
Zn1 O1 2.135(3) 2_556
Zn2 O2 2.066(3) 2_556
Zn2 N4 2.119(4) 2_556
Zn2 O3 2.175(3) 2_556

loop_
_platon_squeeze_void_nr
_platon_squeeze_void_average_x
_platon_squeeze_void_average_y
_platon_squeeze_void_average_z
_platon_squeeze_void_volume
_platon_squeeze_void_count_electrons
_platon_squeeze_void_content
1 1.000 0.000 0.205 667 169 ' '
2 0.500 0.500 -0.058 667 169 ' '
